data_7233139
loop_
_publ_author_name
'Aleksandra Jankowiak'
'Andrzej Balinski'
'James E. Harvey'
'Kristein Mason'
'Adam Januszko'
'Piotr Kaszynski'
'Victor G. Young, Jr'
'Andre Persoons'

_publ_section_title
;
 [closo-B10H10]2- as a structural element for quadrupolar liquid crystals:
 a new class of liquid crystalline NLO chromophores
;
_journal_name_full 'Journal of Materials Chemistry C'
_journal_page_first 1144
_journal_page_last 1159
_journal_paper_doi 10.1039/C2TC00547F
_journal_volume 1
_journal_year 2013
_chemical_compound_source 'Prof. J Harvey - Vanderbilt University'
_chemical_formula_sum 'C12 H31 B10 N3'
_chemical_formula_weight 325.50
_space_group_IT_number 14
_space_group_name_Hall '-P 2ybc'
_space_group_name_H-M_alt 'P 1 21/c 1'
_symmetry_cell_setting monoclinic
_symmetry_space_group_name_H-M 'P 1 21/c 1'
_atom_sites_solution_hydrogens geom
_atom_sites_solution_primary direct
_atom_sites_solution_secondary difmap
_cell_angle_alpha 90.00
_cell_angle_beta 109.272(1)
_cell_angle_gamma 90.00
_cell_formula_units_Z 4
_cell_length_a 11.1832(7)
_cell_length_b 11.4422(7)
_cell_length_c 16.2022(10)
_cell_measurement_temperature 173(2)
_cell_volume 1957.1(2)
_computing_structure_refinement 'SHELXL-93 (Sheldrick, 1993)'
_computing_structure_solution 'SHELXS-86 (Sheldrick, 1990)'
_diffrn_ambient_temperature 173(2)
_diffrn_radiation_monochromator graphite
_diffrn_radiation_source 'fine-focus sealed tube'
_diffrn_radiation_type MoK\a
_diffrn_radiation_wavelength 0.71073
_diffrn_reflns_av_R_equivalents 0.0312
_diffrn_reflns_av_sigmaI/netI 0.0509
_diffrn_reflns_limit_h_max 12
_diffrn_reflns_limit_h_min -13
_diffrn_reflns_limit_k_max 13
_diffrn_reflns_limit_k_min 0
_diffrn_reflns_limit_l_max 19
_diffrn_reflns_limit_l_min 0
_diffrn_reflns_number 9435
_diffrn_reflns_theta_max 25.06
_diffrn_reflns_theta_min 1.93
_exptl_absorpt_coefficient_mu 0.058
_exptl_absorpt_correction_T_max 1.000
_exptl_absorpt_correction_T_min 0.828
_exptl_absorpt_correction_type 'SADABS (Sheldrick, 1996)'
_exptl_crystal_colour Colorless
_exptl_crystal_density_diffrn 1.105
_exptl_crystal_description Plate
_exptl_crystal_F_000 696
_exptl_crystal_size_max 0.38
_exptl_crystal_size_mid 0.36
_exptl_crystal_size_min 0.28
_refine_diff_density_max 0.514
_refine_diff_density_min -0.209
_refine_diff_density_rms 0.043
_refine_ls_extinction_method none
_refine_ls_goodness_of_fit_all 1.054
_refine_ls_goodness_of_fit_obs 1.128
_refine_ls_matrix_type full
_refine_ls_number_parameters 227
_refine_ls_number_reflns 3414
_refine_ls_number_restraints 0
_refine_ls_restrained_S_all 1.054
_refine_ls_restrained_S_obs 1.128
_refine_ls_R_factor_all 0.0878
_refine_ls_R_factor_obs 0.0577
_refine_ls_shift/esd_max 0.001
_refine_ls_shift/esd_mean 0.000
_refine_ls_structure_factor_coef Fsqd
_refine_ls_weighting_details 'w=1/[\s^2^(Fo^2^)+(0.0587P)^2^+0.8456P] where P=(Fo^2^+2Fc^2^)/3'
_refine_ls_weighting_scheme calc
_refine_ls_wR_factor_all 0.1444
_refine_ls_wR_factor_obs 0.1296
_reflns_number_observed 2457
_reflns_number_total 3414
_reflns_observed_criterion >2sigma(I)
_cod_data_source_file 1000001.cif
_cod_data_source_block 1000001
_cod_depositor_comments
;
The following automatic conversions were performed:

data item '_symmetry_cell_setting' value 'Monoclinic' was changed to
'monoclinic' in accordance with the built-in table derived from the
CIF Core dictionary named 'cif_core.dic' version 2.4.5 last updated
on 2014-11-21.

data item '_refine_ls_weighting_scheme' value 'calc
w=1/[\s^2^(Fo^2^)+(0.0587P)^2^+0.8456P] where P=(Fo^2^+2Fc^2^)/3' was
changed to 'calc'. A new data item '_refine_ls_weighting_details' was
created with the value set to
'w=1/[\s^2^(Fo^2^)+(0.0587P)^2^+0.8456P] where P=(Fo^2^+2Fc^2^)/3'.

Automatic conversion script
Id: cif_fix_values 6909 2019-04-08 15:41:33Z antanas 
;
_cod_original_sg_symbol_H-M P2(1)/c
_cod_database_code 7233139

loop_
_symmetry_equiv_pos_as_xyz
'x, y, z'
'-x, y+1/2, -z+1/2'
'-x, -y, -z'
'x, -y-1/2, z-1/2'

loop_
_atom_site_aniso_label
_atom_site_aniso_U_11
_atom_site_aniso_U_22
_atom_site_aniso_U_33
_atom_site_aniso_U_23
_atom_site_aniso_U_13
_atom_site_aniso_U_12
N1 0.0288(9) 0.0267(10) 0.0239(9) -0.0016(7) 0.0026(7) 0.0020(7)
C1 0.0302(11) 0.0291(12) 0.0257(11) -0.0013(9) 0.0047(9) 0.0015(9)
C2 0.0374(12) 0.0297(12) 0.0326(12) -0.0043(9) 0.0104(10) 0.0029(10)
C3 0.0404(13) 0.0318(13) 0.0323(12) -0.0094(9) 0.0110(10) -0.0021(10)
C4 0.0354(12) 0.0301(12) 0.0290(11) 0.0005(9) 0.0097(10) 0.0011(10)
C5 0.0368(13) 0.0311(12) 0.0435(14) 0.0073(10) 0.0124(11) 0.0077(10)
C6 0.0319(12) 0.0448(14) 0.0288(12) 0.0010(10) 0.0038(10) -0.0003(10)
C7 0.0298(12) 0.055(2) 0.0256(11) -0.0012(10) 0.0002(10) -0.0037(11)
C8 0.0354(12) 0.0336(13) 0.0308(12) -0.0024(9) 0.0100(10) 0.0036(10)
C9 0.0356(12) 0.0355(13) 0.0387(13) -0.0042(10) 0.0127(10) 0.0021(10)
C10 0.0330(12) 0.0346(13) 0.0294(11) 0.0015(9) 0.0083(10) 0.0030(10)
C11 0.0386(13) 0.0384(14) 0.0362(13) 0.0017(10) 0.0090(10) -0.0017(11)
C12 0.0438(14) 0.052(2) 0.0450(15) 0.0058(12) 0.0111(12) -0.0105(12)
B1 0.0352(14) 0.0357(15) 0.0291(13) 0.0030(11) 0.0097(11) 0.0029(11)
B2 0.0382(15) 0.043(2) 0.0241(12) 0.0002(11) 0.0069(11) 0.0024(12)
B3 0.0354(14) 0.0321(14) 0.0266(13) 0.0005(10) 0.0076(11) 0.0051(11)
B4 0.0342(14) 0.0328(14) 0.0305(13) -0.0035(11) 0.0057(11) 0.0010(11)
B5 0.0363(14) 0.0340(14) 0.0363(14) 0.0050(12) 0.0072(12) 0.0025(12)
B6 0.0393(14) 0.0301(14) 0.0269(13) -0.0033(10) 0.0074(11) -0.0025(11)
B7 0.0332(13) 0.0295(13) 0.0240(12) -0.0013(10) 0.0051(10) 0.0033(11)
B8 0.0351(14) 0.0268(13) 0.0326(13) -0.0004(10) 0.0071(11) 0.0051(11)
B9 0.0339(14) 0.0361(15) 0.0281(13) 0.0039(11) 0.0047(11) 0.0027(11)
B10 0.0311(13) 0.0276(13) 0.0255(12) -0.0015(10) 0.0033(10) 0.0021(10)
N2 0.0407(11) 0.0303(11) 0.0336(11) 0.0022(8) 0.0088(9) -0.0007(9)
N3 0.0516(13) 0.0419(13) 0.0490(13) 0.0053(10) 0.0230(11) -0.0032(10)

loop_
_atom_site_label
_atom_site_type_symbol
_atom_site_fract_x
_atom_site_fract_y
_atom_site_fract_z
_atom_site_U_iso_or_equiv
_atom_site_thermal_displace_type
_atom_site_occupancy
_atom_site_calc_flag
_atom_site_refinement_flags
_atom_site_disorder_group
N1 N 0.4789(2) 0.25715(14) -0.09590(10) 0.0280(4) Uani 1 d . .
C1 C 0.6538(2) 0.3156(2) -0.16400(13) 0.0294(5) Uani 1 d . .
C2 C 0.5897(2) 0.1992(2) -0.20107(14) 0.0335(5) Uani 1 d . .
H2A H 0.5476(2) 0.2068(2) -0.26500(14) 0.040 Uiso 1 calc R .
H2B H 0.6548(2) 0.1373(2) -0.19075(14) 0.040 Uiso 1 calc R .
C3 C 0.4919(2) 0.1643(2) -0.15835(14) 0.0351(5) Uani 1 d . .
H3A H 0.4089(2) 0.1517(2) -0.20423(14) 0.042 Uiso 1 calc R .
H3B H 0.5180(2) 0.0898(2) -0.12634(14) 0.042 Uiso 1 calc R .
C4 C 0.5485(2) 0.4076(2) -0.18394(14) 0.0317(5) Uani 1 d . .
H4A H 0.5849(2) 0.4837(2) -0.15878(14) 0.038 Uiso 1 calc R .
H4B H 0.5102(2) 0.4173(2) -0.24802(14) 0.038 Uiso 1 calc R .
C5 C 0.4468(2) 0.3710(2) -0.1456(2) 0.0373(6) Uani 1 d . .
H5A H 0.4367(2) 0.4330(2) -0.1058(2) 0.045 Uiso 1 calc R .
H5B H 0.3650(2) 0.3625(2) -0.1935(2) 0.045 Uiso 1 calc R .
C6 C 0.7088(2) 0.3019(2) -0.06420(14) 0.0367(6) Uani 1 d . .
H6A H 0.7739(2) 0.2397(2) -0.04965(14) 0.044 Uiso 1 calc R .
H6B H 0.7501(2) 0.3758(2) -0.03800(14) 0.044 Uiso 1 calc R .
C7 C 0.6059(2) 0.2710(2) -0.02551(14) 0.0389(6) Uani 1 d . .
H7A H 0.6286(2) 0.1971(2) 0.00790(14) 0.047 Uiso 1 calc R .
H7B H 0.6004(2) 0.3333(2) 0.01548(14) 0.047 Uiso 1 calc R .
C8 C 0.7559(2) 0.3465(2) -0.20361(14) 0.0335(5) Uani 1 d . .
H8A H 0.7164(2) 0.3481(2) -0.26802(14) 0.040 Uiso 1 calc R .
H8B H 0.8198(2) 0.2832(2) -0.18915(14) 0.040 Uiso 1 calc R .
C9 C 0.8247(2) 0.4622(2) -0.17476(15) 0.0365(5) Uani 1 d . .
H9A H 0.7649(2) 0.5272(2) -0.19899(15) 0.044 Uiso 1 calc R .
H9B H 0.8518(2) 0.4675(2) -0.11021(15) 0.044 Uiso 1 calc R .
C10 C 0.9394(2) 0.4768(2) -0.20370(14) 0.0328(5) Uani 1 d . .
H10A H 0.9111(2) 0.4780(2) -0.26839(14) 0.039 Uiso 1 calc R .
H10B H 0.9955(2) 0.4082(2) -0.18373(14) 0.039 Uiso 1 calc R .
C11 C 1.0148(2) 0.5866(2) -0.16938(15) 0.0386(6) Uani 1 d . .
H11A H 1.0257(2) 0.5950(2) -0.10650(15) 0.046 Uiso 1 calc R .
H11B H 0.9659(2) 0.6550(2) -0.20026(15) 0.046 Uiso 1 calc R .
C12 C 1.1445(2) 0.5879(2) -0.1805(2) 0.0477(6) Uani 1 d . .
H12A H 1.1860(6) 0.6629(5) -0.1602(9) 0.057 Uiso 1 calc R .
H12B H 1.1349(2) 0.5771(13) -0.2423(2) 0.057 Uiso 1 calc R .
H12C H 1.1962(5) 0.5244(8) -0.1461(8) 0.057 Uiso 1 calc R .
B1 B 0.1293(2) 0.1721(2) 0.0368(2) 0.0336(6) Uani 1 d . .
B2 B 0.2722(2) 0.2310(2) 0.0861(2) 0.0361(6) Uani 1 d . .
H2C H 0.3013(2) 0.2593(2) 0.1561(2) 0.043 Uiso 1 calc R .
B3 B 0.1524(2) 0.2929(2) -0.0145(2) 0.0320(6) Uani 1 d . .
H3C H 0.0875(2) 0.3699(2) -0.0234(2) 0.038 Uiso 1 calc R .
B4 B 0.1267(2) 0.1443(2) -0.0652(2) 0.0337(6) Uani 1 d . .
H4C H 0.0410(2) 0.1044(2) -0.1142(2) 0.040 Uiso 1 calc R .
B5 B 0.2462(2) 0.0819(2) 0.0355(2) 0.0367(6) Uani 1 d . .
H5C H 0.2546(2) -0.0071(2) 0.0658(2) 0.044 Uiso 1 calc R .
B6 B 0.3199(2) 0.3135(2) 0.0074(2) 0.0330(6) Uani 1 d . .
H6C H 0.3624(2) 0.4025(2) 0.0251(2) 0.040 Uiso 1 calc R .
B7 B 0.2181(2) 0.2513(2) -0.0985(2) 0.0300(6) Uani 1 d . .
H7C H 0.1793(2) 0.2906(2) -0.1654(2) 0.036 Uiso 1 calc R .
B8 B 0.2847(2) 0.1047(2) -0.0634(2) 0.0325(6) Uani 1 d . .
H8C H 0.2994(2) 0.0278(2) -0.1017(2) 0.039 Uiso 1 calc R .
B9 B 0.3856(2) 0.1659(2) 0.0421(2) 0.0340(6) Uani 1 d . .
H9C H 0.4804(2) 0.1373(2) 0.0873(2) 0.041 Uiso 1 calc R .
B10 B 0.3744(2) 0.2258(2) -0.05568(15) 0.0296(6) Uani 1 d . .
N2 N 0.0253(2) 0.1524(2) 0.07263(12) 0.0357(5) Uani 1 d . .
N3 N -0.0541(2) 0.1407(2) 0.09777(14) 0.0459(5) Uani 1 d . .

loop_
_atom_type_symbol
_atom_type_description
_atom_type_scat_dispersion_real
_atom_type_scat_dispersion_imag
_atom_type_scat_source
C C 0.0033 0.0016 'International Tables Vol C Tables 4.2.6.8 and 6.1.1.4'
H H 0.0000 0.0000 'International Tables Vol C Tables 4.2.6.8 and 6.1.1.4'
B B 0.0013 0.0007 'International Tables Vol C Tables 4.2.6.8 and 6.1.1.4'
N N 0.0061 0.0033 'International Tables Vol C Tables 4.2.6.8 and 6.1.1.4'

loop_
_geom_angle_atom_site_label_1
_geom_angle_atom_site_label_2
_geom_angle_atom_site_label_3
_geom_angle
_geom_angle_site_symmetry_1
_geom_angle_site_symmetry_3
C3 N1 C7 107.8(2) . .
C3 N1 C5 108.0(2) . .
C7 N1 C5 108.2(2) . .
C3 N1 B10 111.8(2) . .
C7 N1 B10 110.9(2) . .
C5 N1 B10 110.0(2) . .
C8 C1 C4 112.5(2) . .
C8 C1 C6 111.8(2) . .
C4 C1 C6 107.8(2) . .
C8 C1 C2 110.7(2) . .
C4 C1 C2 106.6(2) . .
C6 C1 C2 107.2(2) . .
C3 C2 C1 111.2(2) . .
N1 C3 C2 111.2(2) . .
C5 C4 C1 110.5(2) . .
N1 C5 C4 112.1(2) . .
C7 C6 C1 111.3(2) . .
N1 C7 C6 111.3(2) . .
C1 C8 C9 116.4(2) . .
C10 C9 C8 113.2(2) . .
C9 C10 C11 113.8(2) . .
C10 C11 C12 113.7(2) . .
N2 B1 B5 129.1(2) . .
N2 B1 B4 126.8(2) . .
B5 B1 B4 68.2(2) . .
N2 B1 B2 128.6(2) . .
B5 B1 B2 68.1(2) . .
B4 B1 B2 104.5(2) . .
N2 B1 B3 126.2(2) . .
B5 B1 B3 104.7(2) . .
B4 B1 B3 67.9(2) . .
B2 B1 B3 68.0(2) . .
B1 B2 B6 109.4(2) . .
B1 B2 B9 109.2(2) . .
B6 B2 B9 61.81(14) . .
B1 B2 B3 56.03(14) . .
B6 B2 B3 58.71(14) . .
B9 B2 B3 101.9(2) . .
B1 B2 B5 55.88(14) . .
B6 B2 B5 102.0(2) . .
B9 B2 B5 58.67(14) . .
B3 B2 B5 90.1(2) . .
B1 B3 B6 109.3(2) . .
B1 B3 B7 108.8(2) . .
B6 B3 B7 61.94(13) . .
B1 B3 B4 56.00(14) . .
B6 B3 B4 101.8(2) . .
B7 B3 B4 58.11(13) . .
B1 B3 B2 55.97(14) . .
B6 B3 B2 58.67(13) . .
B7 B3 B2 101.7(2) . .
B4 B3 B2 90.0(2) . .
B1 B4 B7 110.0(2) . .
B1 B4 B8 109.4(2) . .
B7 B4 B8 61.69(14) . .
B1 B4 B3 56.11(14) . .
B7 B4 B3 59.31(13) . .
B8 B4 B3 102.3(2) . .
B1 B4 B5 55.85(14) . .
B7 B4 B5 102.1(2) . .
B8 B4 B5 58.71(14) . .
B3 B4 B5 90.10(15) . .
B1 B5 B9 109.5(2) . .
B1 B5 B8 109.7(2) . .
B9 B5 B8 61.45(14) . .
B1 B5 B2 56.01(14) . .
B9 B5 B2 58.84(14) . .
B8 B5 B2 102.0(2) . .
B1 B5 B4 55.93(14) . .
B9 B5 B4 101.7(2) . .
B8 B5 B4 58.96(13) . .
B2 B5 B4 89.8(2) . .
B10 B6 B2 111.6(2) . .
B10 B6 B3 111.3(2) . .
B2 B6 B3 62.61(14) . .
B10 B6 B9 56.93(14) . .
B2 B6 B9 59.25(14) . .
B3 B6 B9 102.9(2) . .
B10 B6 B7 56.33(13) . .
B2 B6 B7 102.6(2) . .
B3 B6 B7 59.26(13) . .
B9 B6 B7 89.52(15) . .
B10 B7 B4 112.1(2) . .
B10 B7 B3 111.1(2) . .
B4 B7 B3 62.59(14) . .
B10 B7 B8 57.05(13) . .
B4 B7 B8 59.86(14) . .
B3 B7 B8 103.3(2) . .
B10 B7 B6 56.55(13) . .
B4 B7 B6 102.7(2) . .
B3 B7 B6 58.80(13) . .
B8 B7 B6 90.08(15) . .
B10 B8 B5 111.2(2) . .
B10 B8 B4 110.3(2) . .
B5 B8 B4 62.33(14) . .
B10 B8 B9 56.97(13) . .
B5 B8 B9 59.12(14) . .
B4 B8 B9 102.4(2) . .
B10 B8 B7 56.48(13) . .
B5 B8 B7 102.4(2) . .
B4 B8 B7 58.46(13) . .
B9 B8 B7 90.1(2) . .
B10 B9 B5 111.4(2) . .
B10 B9 B2 110.9(2) . .
B5 B9 B2 62.49(15) . .
B10 B9 B8 56.88(14) . .
B5 B9 B8 59.42(14) . .
B2 B9 B8 103.1(2) . .
B10 B9 B6 56.47(13) . .
B5 B9 B6 102.7(2) . .
B2 B9 B6 58.94(14) . .
B8 B9 B6 90.28(15) . .
N1 B10 B7 127.6(2) . .
N1 B10 B6 126.1(2) . .
B7 B10 B6 67.12(15) . .
N1 B10 B8 131.8(2) . .
B7 B10 B8 66.47(15) . .
B6 B10 B8 102.0(2) . .
N1 B10 B9 130.6(2) . .
B7 B10 B9 101.7(2) . .
B6 B10 B9 66.60(15) . .
B8 B10 B9 66.2(2) . .
N3 N2 B1 177.7(2) . .

loop_
_geom_bond_atom_site_label_1
_geom_bond_atom_site_label_2
_geom_bond_distance
_geom_bond_site_symmetry_2
N1 C3 1.507(3) .
N1 C7 1.508(2) .
N1 C5 1.512(3) .
N1 B10 1.556(3) .
C1 C8 1.525(3) .
C1 C4 1.532(3) .
C1 C6 1.537(3) .
C1 C2 1.538(3) .
C2 C3 1.528(3) .
C4 C5 1.524(3) .
C6 C7 1.522(3) .
C8 C9 1.524(3) .
C9 C10 1.514(3) .
C10 C11 1.513(3) .
C11 C12 1.519(3) .
B1 N2 1.479(3) .
B1 B5 1.672(4) .
B1 B4 1.673(3) .
B1 B2 1.674(4) .
B1 B3 1.676(4) .
B2 B6 1.802(4) .
B2 B9 1.808(4) .
B2 B3 1.873(3) .
B2 B5 1.874(4) .
B3 B6 1.803(4) .
B3 B7 1.811(3) .
B3 B4 1.870(4) .
B4 B7 1.789(4) .
B4 B8 1.815(4) .
B4 B5 1.876(3) .
B5 B9 1.804(4) .
B5 B8 1.810(4) .
B6 B10 1.684(3) .
B6 B9 1.854(4) .
B6 B7 1.860(3) .
B7 B10 1.680(3) .
B7 B8 1.848(3) .
B8 B10 1.691(3) .
B8 B9 1.847(3) .
B9 B10 1.693(3) .
N2 N3 1.101(2) .

loop_
_geom_torsion_atom_site_label_1
_geom_torsion_atom_site_label_2
_geom_torsion_atom_site_label_3
_geom_torsion_atom_site_label_4
_geom_torsion
_geom_torsion_site_symmetry_1
_geom_torsion_site_symmetry_2
_geom_torsion_site_symmetry_3
_geom_torsion_site_symmetry_4
C8 C1 C2 C3 177.1(2) . . . .
C4 C1 C2 C3 -60.3(2) . . . .
C6 C1 C2 C3 54.9(2) . . . .
C7 N1 C3 C2 -60.9(2) . . . .
C5 N1 C3 C2 55.8(2) . . . .
B10 N1 C3 C2 176.9(2) . . . .
C1 C2 C3 N1 3.7(2) . . . .
C8 C1 C4 C5 178.2(2) . . . .
C6 C1 C4 C5 -58.1(2) . . . .
C2 C1 C4 C5 56.6(2) . . . .
C3 N1 C5 C4 -59.6(2) . . . .
C7 N1 C5 C4 56.9(2) . . . .
B10 N1 C5 C4 178.2(2) . . . .
C1 C4 C5 N1 2.1(2) . . . .
C8 C1 C6 C7 -180.0(2) . . . .
C4 C1 C6 C7 56.0(2) . . . .
C2 C1 C6 C7 -58.4(2) . . . .
C3 N1 C7 C6 57.4(2) . . . .
C5 N1 C7 C6 -59.1(2) . . . .
B10 N1 C7 C6 -179.9(2) . . . .
C1 C6 C7 N1 2.4(3) . . . .
C4 C1 C8 C9 59.0(2) . . . .
C6 C1 C8 C9 -62.4(2) . . . .
C2 C1 C8 C9 178.1(2) . . . .
C1 C8 C9 C10 169.7(2) . . . .
C8 C9 C10 C11 -175.3(2) . . . .
C9 C10 C11 C12 166.7(2) . . . .
N2 B1 B2 B6 -145.2(2) . . . .
B5 B1 B2 B6 91.6(2) . . . .
B4 B1 B2 B6 32.7(2) . . . .
B3 B1 B2 B6 -25.7(2) . . . .
N2 B1 B2 B9 148.9(2) . . . .
B5 B1 B2 B9 25.6(2) . . . .
B4 B1 B2 B9 -33.3(2) . . . .
B3 B1 B2 B9 -91.7(2) . . . .
N2 B1 B2 B3 -119.5(3) . . . .
B5 B1 B2 B3 117.3(2) . . . .
B4 B1 B2 B3 58.4(2) . . . .
B3 B1 B2 B3 0.0 . . . .
N2 B1 B2 B5 123.2(3) . . . .
B5 B1 B2 B5 0.0 . . . .
B4 B1 B2 B5 -58.9(2) . . . .
B3 B1 B2 B5 -117.3(2) . . . .
N2 B1 B3 B6 148.3(2) . . . .
B5 B1 B3 B6 -32.8(2) . . . .
B4 B1 B3 B6 -91.4(2) . . . .
B2 B1 B3 B6 25.7(2) . . . .
N2 B1 B3 B7 -145.7(2) . . . .
B5 B1 B3 B7 33.1(2) . . . .
B4 B1 B3 B7 -25.5(2) . . . .
B2 B1 B3 B7 91.7(2) . . . .
N2 B1 B3 B4 -120.3(3) . . . .
B5 B1 B3 B4 58.6(2) . . . .
B4 B1 B3 B4 0.0 . . . .
B2 B1 B3 B4 117.1(2) . . . .
N2 B1 B3 B2 122.6(3) . . . .
B5 B1 B3 B2 -58.5(2) . . . .
B4 B1 B3 B2 -117.1(2) . . . .
B2 B1 B3 B2 0.0 . . . .
B1 B2 B3 B1 0.0 . . . .
B6 B2 B3 B1 151.4(2) . . . .
B9 B2 B3 B1 105.3(2) . . . .
B5 B2 B3 B1 47.4(2) . . . .
B1 B2 B3 B6 -151.4(2) . . . .
B6 B2 B3 B6 0.0 . . . .
B9 B2 B3 B6 -46.1(2) . . . .
B5 B2 B3 B6 -104.0(2) . . . .
B1 B2 B3 B7 -104.9(2) . . . .
B6 B2 B3 B7 46.5(2) . . . .
B9 B2 B3 B7 0.4(2) . . . .
B5 B2 B3 B7 -57.5(2) . . . .
B1 B2 B3 B4 -47.6(2) . . . .
B6 B2 B3 B4 103.8(2) . . . .
B9 B2 B3 B4 57.7(2) . . . .
B5 B2 B3 B4 -0.2(2) . . . .
N2 B1 B4 B7 145.5(2) . . . .
B5 B1 B4 B7 -91.3(2) . . . .
B2 B1 B4 B7 -32.5(2) . . . .
B3 B1 B4 B7 26.0(2) . . . .
N2 B1 B4 B8 -148.6(2) . . . .
B5 B1 B4 B8 -25.3(2) . . . .
B2 B1 B4 B8 33.5(2) . . . .
B3 B1 B4 B8 92.0(2) . . . .
N2 B1 B4 B3 119.5(3) . . . .
B5 B1 B4 B3 -117.3(2) . . . .
B2 B1 B4 B3 -58.5(2) . . . .
B3 B1 B4 B3 0.0 . . . .
N2 B1 B4 B5 -123.3(3) . . . .
B5 B1 B4 B5 0.0 . . . .
B2 B1 B4 B5 58.8(2) . . . .
B3 B1 B4 B5 117.3(2) . . . .
B1 B3 B4 B1 0.0 . . . .
B6 B3 B4 B1 105.5(2) . . . .
B7 B3 B4 B1 151.4(2) . . . .
B2 B3 B4 B1 47.5(2) . . . .
B1 B3 B4 B7 -151.4(2) . . . .
B6 B3 B4 B7 -45.91(15) . . . .
B7 B3 B4 B7 0.0 . . . .
B2 B3 B4 B7 -103.8(2) . . . .
B1 B3 B4 B8 -105.3(2) . . . .
B6 B3 B4 B8 0.2(2) . . . .
B7 B3 B4 B8 46.10(15) . . . .
B2 B3 B4 B8 -57.7(2) . . . .
B1 B3 B4 B5 -47.4(2) . . . .
B6 B3 B4 B5 58.1(2) . . . .
B7 B3 B4 B5 104.0(2) . . . .
B2 B3 B4 B5 0.2(2) . . . .
N2 B1 B5 B9 -148.4(2) . . . .
B4 B1 B5 B9 91.1(2) . . . .
B2 B1 B5 B9 -25.7(2) . . . .
B3 B1 B5 B9 32.7(2) . . . .
N2 B1 B5 B8 145.9(2) . . . .
B4 B1 B5 B8 25.4(2) . . . .
B2 B1 B5 B8 -91.4(2) . . . .
B3 B1 B5 B8 -33.0(2) . . . .
N2 B1 B5 B2 -122.7(3) . . . .
B4 B1 B5 B2 116.8(2) . . . .
B2 B1 B5 B2 0.0 . . . .
B3 B1 B5 B2 58.4(2) . . . .
N2 B1 B5 B4 120.5(3) . . . .
B4 B1 B5 B4 0.0 . . . .
B2 B1 B5 B4 -116.8(2) . . . .
B3 B1 B5 B4 -58.4(2) . . . .
B1 B2 B5 B1 0.0 . . . .
B6 B2 B5 B1 -105.4(2) . . . .
B9 B2 B5 B1 -151.5(2) . . . .
B3 B2 B5 B1 -47.49(15) . . . .
B1 B2 B5 B9 151.5(2) . . . .
B6 B2 B5 B9 46.0(2) . . . .
B9 B2 B5 B9 0.0 . . . .
B3 B2 B5 B9 104.0(2) . . . .
B1 B2 B5 B8 105.8(2) . . . .
B6 B2 B5 B8 0.4(2) . . . .
B9 B2 B5 B8 -45.6(2) . . . .
B3 B2 B5 B8 58.3(2) . . . .
B1 B2 B5 B4 47.7(2) . . . .
B6 B2 B5 B4 -57.8(2) . . . .
B9 B2 B5 B4 -103.8(2) . . . .
B3 B2 B5 B4 0.2(2) . . . .
B1 B4 B5 B1 0.0 . . . .
B7 B4 B5 B1 106.1(2) . . . .
B8 B4 B5 B1 151.9(2) . . . .
B3 B4 B5 B1 47.5(2) . . . .
B1 B4 B5 B9 -105.8(2) . . . .
B7 B4 B5 B9 0.3(2) . . . .
B8 B4 B5 B9 46.1(2) . . . .
B3 B4 B5 B9 -58.2(2) . . . .
B1 B4 B5 B8 -151.9(2) . . . .
B7 B4 B5 B8 -45.8(2) . . . .
B8 B4 B5 B8 0.0 . . . .
B3 B4 B5 B8 -104.3(2) . . . .
B1 B4 B5 B2 -47.7(2) . . . .
B7 B4 B5 B2 58.4(2) . . . .
B8 B4 B5 B2 104.1(2) . . . .
B3 B4 B5 B2 -0.2(2) . . . .
B1 B2 B6 B10 -78.7(2) . . . .
B9 B2 B6 B10 23.3(2) . . . .
B3 B2 B6 B10 -103.6(2) . . . .
B5 B2 B6 B10 -20.9(2) . . . .
B1 B2 B6 B3 24.9(2) . . . .
B9 B2 B6 B3 126.9(2) . . . .
B3 B2 B6 B3 0.0 . . . .
B5 B2 B6 B3 82.7(2) . . . .
B1 B2 B6 B9 -102.0(2) . . . .
B9 B2 B6 B9 0.0 . . . .
B3 B2 B6 B9 -126.9(2) . . . .
B5 B2 B6 B9 -44.21(15) . . . .
B1 B2 B6 B7 -20.2(2) . . . .
B9 B2 B6 B7 81.8(2) . . . .
B3 B2 B6 B7 -45.12(15) . . . .
B5 B2 B6 B7 37.6(2) . . . .
B1 B3 B6 B10 79.2(2) . . . .
B7 B3 B6 B10 -22.4(2) . . . .
B4 B3 B6 B10 21.3(2) . . . .
B2 B3 B6 B10 104.1(2) . . . .
B1 B3 B6 B2 -24.9(2) . . . .
B7 B3 B6 B2 -126.4(2) . . . .
B4 B3 B6 B2 -82.7(2) . . . .
B2 B3 B6 B2 0.0 . . . .
B1 B3 B6 B9 20.0(2) . . . .
B7 B3 B6 B9 -81.6(2) . . . .
B4 B3 B6 B9 -37.9(2) . . . .
B2 B3 B6 B9 44.8(2) . . . .
B1 B3 B6 B7 101.6(2) . . . .
B7 B3 B6 B7 0.0 . . . .
B4 B3 B6 B7 43.72(15) . . . .
B2 B3 B6 B7 126.4(2) . . . .
B1 B4 B7 B10 78.1(2) . . . .
B8 B4 B7 B10 -23.8(2) . . . .
B3 B4 B7 B10 103.1(2) . . . .
B5 B4 B7 B10 20.3(2) . . . .
B1 B4 B7 B3 -25.0(2) . . . .
B8 B4 B7 B3 -126.9(2) . . . .
B3 B4 B7 B3 0.0 . . . .
B5 B4 B7 B3 -82.8(2) . . . .
B1 B4 B7 B8 101.8(2) . . . .
B8 B4 B7 B8 0.0 . . . .
B3 B4 B7 B8 126.9(2) . . . .
B5 B4 B7 B8 44.06(15) . . . .
B1 B4 B7 B6 19.3(2) . . . .
B8 B4 B7 B6 -82.6(2) . . . .
B3 B4 B7 B6 44.33(15) . . . .
B5 B4 B7 B6 -38.5(2) . . . .
B1 B3 B7 B10 -80.0(2) . . . .
B6 B3 B7 B10 22.4(2) . . . .
B4 B3 B7 B10 -104.8(2) . . . .
B2 B3 B7 B10 -22.2(2) . . . .
B1 B3 B7 B4 24.8(2) . . . .
B6 B3 B7 B4 127.2(2) . . . .
B4 B3 B7 B4 0.0 . . . .
B2 B3 B7 B4 82.6(2) . . . .
B1 B3 B7 B8 -20.5(2) . . . .
B6 B3 B7 B8 81.9(2) . . . .
B4 B3 B7 B8 -45.29(15) . . . .
B2 B3 B7 B8 37.3(2) . . . .
B1 B3 B7 B6 -102.4(2) . . . .
B6 B3 B7 B6 0.0 . . . .
B4 B3 B7 B6 -127.2(2) . . . .
B2 B3 B7 B6 -44.6(2) . . . .
B10 B6 B7 B10 0.0 . . . .
B2 B6 B7 B10 -107.7(2) . . . .
B3 B6 B7 B10 -154.8(2) . . . .
B9 B6 B7 B10 -49.44(15) . . . .
B10 B6 B7 B4 108.3(2) . . . .
B2 B6 B7 B4 0.6(2) . . . .
B3 B6 B7 B4 -46.5(2) . . . .
B9 B6 B7 B4 58.8(2) . . . .
B10 B6 B7 B3 154.8(2) . . . .
B2 B6 B7 B3 47.1(2) . . . .
B3 B6 B7 B3 0.0 . . . .
B9 B6 B7 B3 105.3(2) . . . .
B10 B6 B7 B8 49.25(15) . . . .
B2 B6 B7 B8 -58.5(2) . . . .
B3 B6 B7 B8 -105.5(2) . . . .
B9 B6 B7 B8 -0.2(2) . . . .
B1 B5 B8 B10 78.0(2) . . . .
B9 B5 B8 B10 -24.0(2) . . . .
B2 B5 B8 B10 20.1(2) . . . .
B4 B5 B8 B10 102.5(2) . . . .
B1 B5 B8 B4 -24.5(2) . . . .
B9 B5 B8 B4 -126.6(2) . . . .
B2 B5 B8 B4 -82.4(2) . . . .
B4 B5 B8 B4 0.0 . . . .
B1 B5 B8 B9 102.1(2) . . . .
B9 B5 B8 B9 0.0 . . . .
B2 B5 B8 B9 44.15(15) . . . .
B4 B5 B8 B9 126.6(2) . . . .
B1 B5 B8 B7 19.5(2) . . . .
B9 B5 B8 B7 -82.6(2) . . . .
B2 B5 B8 B7 -38.5(2) . . . .
B4 B5 B8 B7 43.97(15) . . . .
B1 B4 B8 B10 -79.5(2) . . . .
B7 B4 B8 B10 23.3(2) . . . .
B3 B4 B8 B10 -21.4(2) . . . .
B5 B4 B8 B10 -104.0(2) . . . .
B1 B4 B8 B5 24.4(2) . . . .
B7 B4 B8 B5 127.3(2) . . . .
B3 B4 B8 B5 82.5(2) . . . .
B5 B4 B8 B5 0.0 . . . .
B1 B4 B8 B9 -20.4(2) . . . .
B7 B4 B8 B9 82.4(2) . . . .
B3 B4 B8 B9 37.7(2) . . . .
B5 B4 B8 B9 -44.9(2) . . . .
B1 B4 B8 B7 -102.8(2) . . . .
B7 B4 B8 B7 0.0 . . . .
B3 B4 B8 B7 -44.73(14) . . . .
B5 B4 B8 B7 -127.3(2) . . . .
B10 B7 B8 B10 0.0 . . . .
B4 B7 B8 B10 -153.6(2) . . . .
B3 B7 B8 B10 -106.7(2) . . . .
B6 B7 B8 B10 -48.87(14) . . . .
B10 B7 B8 B5 107.4(2) . . . .
B4 B7 B8 B5 -46.2(2) . . . .
B3 B7 B8 B5 0.7(2) . . . .
B6 B7 B8 B5 58.5(2) . . . .
B10 B7 B8 B4 153.6(2) . . . .
B4 B7 B8 B4 0.0 . . . .
B3 B7 B8 B4 46.8(2) . . . .
B6 B7 B8 B4 104.7(2) . . . .
B10 B7 B8 B9 49.06(15) . . . .
B4 B7 B8 B9 -104.5(2) . . . .
B3 B7 B8 B9 -57.7(2) . . . .
B6 B7 B8 B9 0.2(2) . . . .
B1 B5 B9 B10 -78.3(2) . . . .
B8 B5 B9 B10 24.0(2) . . . .
B2 B5 B9 B10 -103.2(2) . . . .
B4 B5 B9 B10 -20.6(2) . . . .
B1 B5 B9 B2 24.9(2) . . . .
B8 B5 B9 B2 127.2(2) . . . .
B2 B5 B9 B2 0.0 . . . .
B4 B5 B9 B2 82.6(2) . . . .
B1 B5 B9 B8 -102.4(2) . . . .
B8 B5 B9 B8 0.0 . . . .
B2 B5 B9 B8 -127.2(2) . . . .
B4 B5 B9 B8 -44.63(15) . . . .
B1 B5 B9 B6 -19.7(2) . . . .
B8 B5 B9 B6 82.7(2) . . . .
B2 B5 B9 B6 -44.52(15) . . . .
B4 B5 B9 B6 38.1(2) . . . .
B1 B2 B9 B10 79.2(2) . . . .
B6 B2 B9 B10 -23.0(2) . . . .
B3 B2 B9 B10 21.3(2) . . . .
B5 B2 B9 B10 104.0(2) . . . .
B1 B2 B9 B5 -24.8(2) . . . .
B6 B2 B9 B5 -127.0(2) . . . .
B3 B2 B9 B5 -82.7(2) . . . .
B5 B2 B9 B5 0.0 . . . .
B1 B2 B9 B8 20.0(2) . . . .
B6 B2 B9 B8 -82.3(2) . . . .
B3 B2 B9 B8 -38.0(2) . . . .
B5 B2 B9 B8 44.7(2) . . . .
B1 B2 B9 B6 102.2(2) . . . .
B6 B2 B9 B6 0.0 . . . .
B3 B2 B9 B6 44.3(2) . . . .
B5 B2 B9 B6 127.0(2) . . . .
B10 B8 B9 B10 0.0 . . . .
B5 B8 B9 B10 -153.1(2) . . . .
B4 B8 B9 B10 -106.3(2) . . . .
B7 B8 B9 B10 -48.69(15) . . . .
B10 B8 B9 B5 153.1(2) . . . .
B5 B8 B9 B5 0.0 . . . .
B4 B8 B9 B5 46.7(2) . . . .
B7 B8 B9 B5 104.4(2) . . . .
B10 B8 B9 B2 106.6(2) . . . .
B5 B8 B9 B2 -46.5(2) . . . .
B4 B8 B9 B2 0.2(2) . . . .
B7 B8 B9 B2 57.9(2) . . . .
B10 B8 B9 B6 48.50(15) . . . .
B5 B8 B9 B6 -104.6(2) . . . .
B4 B8 B9 B6 -57.8(2) . . . .
B7 B8 B9 B6 -0.2(2) . . . .
B10 B6 B9 B10 0.0 . . . .
B2 B6 B9 B10 154.0(2) . . . .
B3 B6 B9 B10 107.2(2) . . . .
B7 B6 B9 B10 48.99(14) . . . .
B10 B6 B9 B5 -107.4(2) . . . .
B2 B6 B9 B5 46.5(2) . . . .
B3 B6 B9 B5 -0.2(2) . . . .
B7 B6 B9 B5 -58.5(2) . . . .
B10 B6 B9 B2 -154.0(2) . . . .
B2 B6 B9 B2 0.0 . . . .
B3 B6 B9 B2 -46.8(2) . . . .
B7 B6 B9 B2 -105.0(2) . . . .
B10 B6 B9 B8 -48.80(15) . . . .
B2 B6 B9 B8 105.2(2) . . . .
B3 B6 B9 B8 58.4(2) . . . .
B7 B6 B9 B8 0.2(2) . . . .
C3 N1 B10 B7 -85.1(2) . . . .
C7 N1 B10 B7 154.5(2) . . . .
C5 N1 B10 B7 34.9(3) . . . .
C3 N1 B10 B6 -172.5(2) . . . .
C7 N1 B10 B6 67.1(3) . . . .
C5 N1 B10 B6 -52.5(3) . . . .
C3 N1 B10 B8 5.7(3) . . . .
C7 N1 B10 B8 -114.7(2) . . . .
C5 N1 B10 B8 125.7(2) . . . .
C3 N1 B10 B9 98.8(2) . . . .
C7 N1 B10 B9 -21.6(3) . . . .
C5 N1 B10 B9 -141.3(2) . . . .
B4 B7 B10 N1 150.2(2) . . . .
B3 B7 B10 N1 -141.9(2) . . . .
B8 B7 B10 N1 125.7(2) . . . .
B6 B7 B10 N1 -118.9(2) . . . .
B4 B7 B10 B6 -90.9(2) . . . .
B3 B7 B10 B6 -23.0(2) . . . .
B8 B7 B10 B6 -115.5(2) . . . .
B6 B7 B10 B6 0.0 . . . .
B4 B7 B10 B8 24.5(2) . . . .
B3 B7 B10 B8 92.5(2) . . . .
B8 B7 B10 B8 0.0 . . . .
B6 B7 B10 B8 115.5(2) . . . .
B4 B7 B10 B9 -32.8(2) . . . .
B3 B7 B10 B9 35.2(2) . . . .
B8 B7 B10 B9 -57.3(2) . . . .
B6 B7 B10 B9 58.2(2) . . . .
B2 B6 B10 N1 -148.2(2) . . . .
B3 B6 B10 N1 144.0(2) . . . .
B9 B6 B10 N1 -124.3(2) . . . .
B7 B6 B10 N1 120.8(2) . . . .
B2 B6 B10 B7 91.0(2) . . . .
B3 B6 B10 B7 23.2(2) . . . .
B9 B6 B10 B7 115.0(2) . . . .
B7 B6 B10 B7 0.0 . . . .
B2 B6 B10 B8 33.2(2) . . . .
B3 B6 B10 B8 -34.6(2) . . . .
B9 B6 B10 B8 57.1(2) . . . .
B7 B6 B10 B8 -57.8(2) . . . .
B2 B6 B10 B9 -23.9(2) . . . .
B3 B6 B10 B9 -91.8(2) . . . .
B9 B6 B10 B9 0.0 . . . .
B7 B6 B10 B9 -115.0(2) . . . .
B5 B8 B10 N1 148.7(2) . . . .
B4 B8 B10 N1 -144.1(2) . . . .
B9 B8 B10 N1 124.1(3) . . . .
B7 B8 B10 N1 -120.2(2) . . . .
B5 B8 B10 B7 -91.1(2) . . . .
B4 B8 B10 B7 -23.9(2) . . . .
B9 B8 B10 B7 -115.7(2) . . . .
B7 B8 B10 B7 0.0 . . . .
B5 B8 B10 B6 -32.8(2) . . . .
B4 B8 B10 B6 34.4(2) . . . .
B9 B8 B10 B6 -57.5(2) . . . .
B7 B8 B10 B6 58.3(2) . . . .
B5 B8 B10 B9 24.6(2) . . . .
B4 B8 B10 B9 91.9(2) . . . .
B9 B8 B10 B9 0.0 . . . .
B7 B8 B10 B9 115.7(2) . . . .
B5 B9 B10 N1 -150.3(2) . . . .
B2 B9 B10 N1 142.1(2) . . . .
B8 B9 B10 N1 -125.6(3) . . . .
B6 B9 B10 N1 118.4(3) . . . .
B5 B9 B10 B7 32.8(2) . . . .
B2 B9 B10 B7 -34.8(2) . . . .
B8 B9 B10 B7 57.5(2) . . . .
B6 B9 B10 B7 -58.5(2) . . . .
B5 B9 B10 B6 91.3(2) . . . .
B2 B9 B10 B6 23.7(2) . . . .
B8 B9 B10 B6 116.1(2) . . . .
B6 B9 B10 B6 0.0 . . . .
B5 B9 B10 B8 -24.8(2) . . . .
B2 B9 B10 B8 -92.3(2) . . . .
B8 B9 B10 B8 0.0 . . . .
B6 B9 B10 B8 -116.1(2) . . . .
B5 B1 N2 N3 -162.7(54) . . . .
B4 B1 N2 N3 -72.1(56) . . . .
B2 B1 N2 N3 105.3(55) . . . .
B3 B1 N2 N3 15.9(56) . . . .
